data_7044053
loop_
_publ_author_name
'Poma, Alessandro'
'Forni, Alessandra'
'Baldoli, Clara'
'Mussini, Patrizia Romana'
'Bossi, Alberto'

_publ_section_title
;
 Cyclometalated Pt(II) complex with bidentate Schiff-base ligand
 displaying unexpected cis/trans isomery: synthesis, structures and
 electronic properties.
;
_journal_name_full 'Dalton Trans.'
_journal_paper_doi 10.1039/C7DT02323E
_journal_year 2017
_chemical_formula_moiety 'C26 H19 N3 O Pt'
_chemical_formula_sum 'C26 H19 N3 O Pt'
_chemical_formula_weight 584.53
_chemical_name_systematic
'cis-Platinum, [1-[(phenylimino-kN)methyl]-2-naphthalenolato-kO][2-(1-pirazolyl-kN)]phenyl-kC]-'
_space_group_crystal_system triclinic
_space_group_IT_number 2
_space_group_name_Hall '-P 1'
_space_group_name_H-M_alt 'P -1'
_symmetry_space_group_name_Hall '-P 1'
_symmetry_space_group_name_H-M 'P -1'
_atom_sites_solution_hydrogens geom
_atom_sites_solution_primary direct
_atom_sites_solution_secondary difmap
_audit_creation_method SHELXL-2014/7
_audit_update_record
;
2017-03-16 deposited with the CCDC.
2017-08-30 downloaded from the CCDC.
;
_cell_angle_alpha 99.8730(10)
_cell_angle_beta 111.3480(10)
_cell_angle_gamma 98.6360(10)
_cell_formula_units_Z 2
_cell_length_a 10.2805(5)
_cell_length_b 10.3894(10)
_cell_length_c 10.8179(6)
_cell_measurement_reflns_used 9934
_cell_measurement_temperature 296(2)
_cell_measurement_theta_max 31.746
_cell_measurement_theta_min 2.186
_cell_volume 1031.38(13)
_computing_cell_refinement 'SAINT (Bruker, 1997)'
_computing_data_collection 'SMART (Bruker, 1997)'
_computing_data_reduction SAINT
_computing_molecular_graphics 'ORTEP III ( Burnett&Johnson, 1996)'
_computing_publication_material 'SHELXL-2014/7,PARST (Nardelli, 1995)'
_computing_structure_refinement 'SHELXL-2014/7 (Sheldrick, 2014)'
_computing_structure_solution 'SHELXS-97 (Sheldrick, 1990)'
_diffrn_ambient_temperature 296(2)
_diffrn_measured_fraction_theta_full 0.996
_diffrn_measured_fraction_theta_max 0.934
_diffrn_measurement_device_type 'Bruker Apex II CCD area detector'
_diffrn_radiation_monochromator graphite
_diffrn_radiation_source 'fine-focus sealed tube'
_diffrn_radiation_type MoK\a
_diffrn_radiation_wavelength 0.71073
_diffrn_reflns_av_R_equivalents 0.0237
_diffrn_reflns_av_unetI/netI 0.0221
_diffrn_reflns_Laue_measured_fraction_full 0.996
_diffrn_reflns_Laue_measured_fraction_max 0.934
_diffrn_reflns_limit_h_max 15
_diffrn_reflns_limit_h_min -15
_diffrn_reflns_limit_k_max 15
_diffrn_reflns_limit_k_min -15
_diffrn_reflns_limit_l_max 16
_diffrn_reflns_limit_l_min -16
_diffrn_reflns_number 21932
_diffrn_reflns_point_group_measured_fraction_full 0.996
_diffrn_reflns_point_group_measured_fraction_max 0.934
_diffrn_reflns_theta_full 31.000
_diffrn_reflns_theta_max 32.352
_diffrn_reflns_theta_min 2.045
_diffrn_standards_decay_% 0.0
_exptl_absorpt_coefficient_mu 6.826
_exptl_absorpt_correction_T_max 0.746
_exptl_absorpt_correction_T_min 0.455
_exptl_absorpt_correction_type multi-scan
_exptl_absorpt_process_details 'SADABS, Bruker, 1997'
_exptl_crystal_colour orange
_exptl_crystal_density_diffrn 1.882
_exptl_crystal_density_method 'not measured'
_exptl_crystal_description prism
_exptl_crystal_F_000 564
_exptl_crystal_preparation ', Luminescent'
_exptl_crystal_recrystallization_method 'Slow diffusion of hexane into dichloromethane solutions'
_exptl_crystal_size_max 0.350
_exptl_crystal_size_mid 0.300
_exptl_crystal_size_min 0.150
_refine_diff_density_max 0.440
_refine_diff_density_min -1.208
_refine_diff_density_rms 0.106
_refine_ls_extinction_method none
_refine_ls_goodness_of_fit_ref 1.068
_refine_ls_hydrogen_treatment constr
_refine_ls_matrix_type full
_refine_ls_number_parameters 280
_refine_ls_number_reflns 6906
_refine_ls_number_restraints 0
_refine_ls_restrained_S_all 1.068
_refine_ls_R_factor_all 0.0213
_refine_ls_R_factor_gt 0.0179
_refine_ls_shift/su_max 0.002
_refine_ls_shift/su_mean 0.000
_refine_ls_structure_factor_coef Fsqd
_refine_ls_weighting_details 'w=1/[\s^2^(Fo^2^)+(0.0225P)^2^+0.0755P] where P=(Fo^2^+2Fc^2^)/3'
_refine_ls_weighting_scheme calc
_refine_ls_wR_factor_gt 0.0432
_refine_ls_wR_factor_ref 0.0444
_reflns_Friedel_coverage 0.000
_reflns_number_gt 6314
_reflns_number_total 6906
_reflns_threshold_expression 'I > 2\s(I)'
_cod_data_source_file c7dt02323e2.cif
_cod_data_source_block cisPt1
_cod_database_code 7044053
_shelx_shelxl_version_number 2014/7
_shelx_space_group_comment
;
The symmetry employed for this shelxl refinement is uniquely defined
by the following loop, which should always be used as a source of
symmetry information in preference to the above space-group names.
They are only intended as comments.
;
_shelx_estimated_absorpt_t_min 0.199
_shelx_estimated_absorpt_t_max 0.427

loop_
_space_group_symop_operation_xyz
'x, y, z'
'-x, -y, -z'

loop_
_atom_site_label
_atom_site_type_symbol
_atom_site_fract_x
_atom_site_fract_y
_atom_site_fract_z
_atom_site_U_iso_or_equiv
_atom_site_adp_type
_atom_site_occupancy
_atom_site_site_symmetry_order
_atom_site_calc_flag
_atom_site_refinement_flags_posn
_atom_site_refinement_flags_adp
Pt1 Pt 0.48198(2) 0.69440(2) 0.50063(2) 0.03582(3) Uani 1 1 d . .
O1 O 0.31674(16) 0.71179(18) 0.55274(16) 0.0495(3) Uani 1 1 d . .
N1 N 0.61581(17) 0.83080(16) 0.68560(16) 0.0359(3) Uani 1 1 d . .
N2 N 0.62787(19) 0.65676(17) 0.42623(17) 0.0397(3) Uani 1 1 d . .
N3 N 0.57253(19) 0.57312(16) 0.29831(17) 0.0405(3) Uani 1 1 d . .
C1 C 0.3249(2) 0.7404(2) 0.6779(2) 0.0414(4) Uani 1 1 d . .
C2 C 0.1896(3) 0.7193(3) 0.6904(3) 0.0529(5) Uani 1 1 d . .
H2 H 0.1051 0.6912 0.6117 0.063 Uiso 1 1 calc R U
C3 C 0.1827(3) 0.7397(2) 0.8149(3) 0.0540(5) Uani 1 1 d . .
H3 H 0.0931 0.7259 0.8192 0.065 Uiso 1 1 calc R U
C4 C 0.3073(3) 0.7813(2) 0.9384(2) 0.0463(5) Uani 1 1 d . .
C5 C 0.2998(3) 0.7952(2) 1.0682(3) 0.0571(6) Uani 1 1 d . .
H5 H 0.2105 0.7776 1.0729 0.069 Uiso 1 1 calc R U
C6 C 0.4207(3) 0.8338(2) 1.1862(3) 0.0574(6) Uani 1 1 d . .
H6 H 0.4139 0.8429 1.2705 0.069 Uiso 1 1 calc R U
C7 C 0.5539(3) 0.8595(2) 1.1797(3) 0.0565(6) Uani 1 1 d . .
H7 H 0.6365 0.8857 1.2603 0.068 Uiso 1 1 calc R U
C8 C 0.5661(3) 0.8467(2) 1.0554(2) 0.0477(5) Uani 1 1 d . .
H8 H 0.6568 0.8633 1.0536 0.057 Uiso 1 1 calc R U
C9 C 0.4433(2) 0.80863(18) 0.9309(2) 0.0401(4) Uani 1 1 d . .
C10 C 0.4515(2) 0.79228(18) 0.7980(2) 0.0367(4) Uani 1 1 d . .
C11 C 0.5845(2) 0.84771(19) 0.7925(2) 0.0379(4) Uani 1 1 d . .
H11 H 0.6561 0.9015 0.8739 0.045 Uiso 1 1 calc R U
C12 C 0.7470(2) 0.91424(18) 0.69892(19) 0.0367(4) Uani 1 1 d . .
C13 C 0.8778(2) 0.9159(2) 0.8015(2) 0.0455(4) Uani 1 1 d . .
H13 H 0.8814 0.8630 0.8634 0.055 Uiso 1 1 calc R U
C14 C 1.0023(2) 0.9966(2) 0.8105(3) 0.0561(5) Uani 1 1 d . .
H14 H 1.0897 0.9985 0.8795 0.067 Uiso 1 1 calc R U
C15 C 0.9984(3) 1.0741(3) 0.7188(3) 0.0628(6) Uani 1 1 d . .
H15 H 1.0829 1.1272 0.7249 0.075 Uiso 1 1 calc R U
C16 C 0.8688(3) 1.0729(3) 0.6177(3) 0.0611(6) Uani 1 1 d . .
H16 H 0.8659 1.1264 0.5565 0.073 Uiso 1 1 calc R U
C17 C 0.7426(2) 0.9924(2) 0.6066(2) 0.0461(4) Uani 1 1 d . .
H17 H 0.6556 0.9909 0.5375 0.055 Uiso 1 1 calc R U
C18 C 0.3526(2) 0.5699(2) 0.3211(2) 0.0414(4) Uani 1 1 d . .
C19 C 0.2027(2) 0.5286(3) 0.2633(2) 0.0537(5) Uani 1 1 d . .
H19 H 0.1510 0.5545 0.3143 0.064 Uiso 1 1 calc R U
C20 C 0.1303(3) 0.4492(3) 0.1304(3) 0.0632(7) Uani 1 1 d . .
H20 H 0.0306 0.4230 0.0940 0.076 Uiso 1 1 calc R U
C21 C 0.2024(3) 0.4086(2) 0.0515(3) 0.0630(7) Uani 1 1 d . .
H21 H 0.1516 0.3558 -0.0373 0.076 Uiso 1 1 calc R U
C22 C 0.3511(3) 0.4467(2) 0.1045(2) 0.0544(6) Uani 1 1 d . .
H22 H 0.4020 0.4201 0.0529 0.065 Uiso 1 1 calc R U
C23 C 0.4210(2) 0.52561(19) 0.2372(2) 0.0420(4) Uani 1 1 d . .
C24 C 0.6777(3) 0.5521(2) 0.2572(2) 0.0491(5) Uani 1 1 d . .
H24 H 0.6660 0.4991 0.1736 0.059 Uiso 1 1 calc R U
C25 C 0.8058(3) 0.6233(2) 0.3612(3) 0.0537(5) Uani 1 1 d . .
H25 H 0.8973 0.6281 0.3623 0.064 Uiso 1 1 calc R U
C26 C 0.7701(2) 0.6866(2) 0.4646(2) 0.0476(4) Uani 1 1 d . .
H26 H 0.8358 0.7417 0.5483 0.057 Uiso 1 1 calc R U

loop_
_atom_site_aniso_label
_atom_site_aniso_U_11
_atom_site_aniso_U_22
_atom_site_aniso_U_33
_atom_site_aniso_U_23
_atom_site_aniso_U_13
_atom_site_aniso_U_12
Pt1 0.03392(4) 0.04197(4) 0.03093(4) 0.01235(3) 0.01175(3) 0.00620(3)
O1 0.0363(7) 0.0738(10) 0.0393(7) 0.0184(7) 0.0139(6) 0.0136(7)
N1 0.0347(7) 0.0406(8) 0.0336(7) 0.0118(6) 0.0140(6) 0.0075(6)
N2 0.0416(8) 0.0405(8) 0.0348(8) 0.0078(6) 0.0144(7) 0.0069(6)
N3 0.0481(9) 0.0370(8) 0.0346(8) 0.0089(6) 0.0146(7) 0.0096(7)
C1 0.0394(10) 0.0473(10) 0.0449(10) 0.0193(8) 0.0202(8) 0.0136(8)
C2 0.0403(11) 0.0677(14) 0.0599(14) 0.0268(11) 0.0232(10) 0.0184(10)
C3 0.0508(12) 0.0581(13) 0.0734(16) 0.0276(11) 0.0394(12) 0.0209(10)
C4 0.0603(13) 0.0393(9) 0.0598(13) 0.0212(9) 0.0396(11) 0.0205(9)
C5 0.0837(18) 0.0462(11) 0.0720(16) 0.0239(11) 0.0577(15) 0.0243(11)
C6 0.099(2) 0.0459(11) 0.0552(13) 0.0228(10) 0.0524(15) 0.0305(12)
C7 0.0868(18) 0.0493(12) 0.0439(12) 0.0165(9) 0.0323(12) 0.0240(12)
C8 0.0642(13) 0.0453(10) 0.0433(11) 0.0148(9) 0.0286(10) 0.0182(10)
C9 0.0551(11) 0.0337(8) 0.0452(10) 0.0172(7) 0.0293(9) 0.0171(8)
C10 0.0417(9) 0.0371(8) 0.0388(9) 0.0149(7) 0.0207(8) 0.0131(7)
C11 0.0427(10) 0.0373(9) 0.0362(9) 0.0119(7) 0.0169(8) 0.0105(7)
C12 0.0376(9) 0.0364(8) 0.0366(9) 0.0085(7) 0.0164(7) 0.0061(7)
C13 0.0411(10) 0.0498(11) 0.0434(10) 0.0146(8) 0.0141(8) 0.0078(8)
C14 0.0389(11) 0.0580(13) 0.0612(14) 0.0131(11) 0.0121(10) 0.0042(9)
C15 0.0476(13) 0.0569(13) 0.0825(19) 0.0208(13) 0.0282(13) -0.0018(10)
C16 0.0627(15) 0.0576(13) 0.0732(17) 0.0326(12) 0.0335(13) 0.0079(11)
C17 0.0446(11) 0.0492(11) 0.0485(11) 0.0209(9) 0.0195(9) 0.0097(8)
C18 0.0414(10) 0.0420(9) 0.0363(9) 0.0160(7) 0.0097(8) 0.0042(7)
C19 0.0427(11) 0.0642(14) 0.0453(11) 0.0212(10) 0.0097(9) -0.0019(10)
C20 0.0506(13) 0.0660(15) 0.0507(13) 0.0202(11) 0.0011(10) -0.0085(11)
C21 0.0701(16) 0.0503(12) 0.0419(12) 0.0058(10) 0.0006(11) -0.0008(11)
C22 0.0672(15) 0.0420(11) 0.0404(11) 0.0071(8) 0.0084(10) 0.0114(10)
C23 0.0492(11) 0.0347(8) 0.0371(9) 0.0123(7) 0.0108(8) 0.0077(8)
C24 0.0621(13) 0.0446(10) 0.0463(11) 0.0092(9) 0.0270(10) 0.0173(9)
C25 0.0510(12) 0.0568(13) 0.0570(13) 0.0085(10) 0.0268(11) 0.0158(10)
C26 0.0407(10) 0.0526(11) 0.0468(11) 0.0063(9) 0.0173(9) 0.0098(8)

loop_
_atom_type_symbol
_atom_type_description
_atom_type_scat_dispersion_real
_atom_type_scat_dispersion_imag
_atom_type_scat_source
C C 0.0033 0.0016 'International Tables Vol C Tables 4.2.6.8 and 6.1.1.4'
H H 0.0000 0.0000 'International Tables Vol C Tables 4.2.6.8 and 6.1.1.4'
N N 0.0061 0.0033 'International Tables Vol C Tables 4.2.6.8 and 6.1.1.4'
O O 0.0106 0.0060 'International Tables Vol C Tables 4.2.6.8 and 6.1.1.4'
Pt Pt -1.7033 8.3905 'International Tables Vol C Tables 4.2.6.8 and 6.1.1.4'

loop_
_geom_angle_atom_site_label_1
_geom_angle_atom_site_label_2
_geom_angle_atom_site_label_3
_geom_angle
C18 Pt1 O1 91.51(8)
C18 Pt1 N2 80.62(8)
O1 Pt1 N2 172.03(6)
C18 Pt1 N1 177.89(6)
O1 Pt1 N1 88.25(6)
N2 Pt1 N1 99.66(6)
C1 O1 Pt1 125.07(13)
C11 N1 C12 116.64(16)
C11 N1 Pt1 122.77(14)
C12 N1 Pt1 120.57(12)
C26 N2 N3 105.94(17)
C26 N2 Pt1 139.36(15)
N3 N2 Pt1 114.68(13)
C24 N3 N2 110.71(17)
C24 N3 C23 133.32(18)
N2 N3 C23 115.97(16)
O1 C1 C10 126.40(18)
O1 C1 C2 115.0(2)
C10 C1 C2 118.55(19)
C3 C2 C1 121.2(2)
C3 C2 H2 119.4
C1 C2 H2 119.4
C2 C3 C4 122.2(2)
C2 C3 H3 118.9
C4 C3 H3 118.9
C3 C4 C5 122.0(2)
C3 C4 C9 118.49(19)
C5 C4 C9 119.5(2)
C6 C5 C4 121.3(2)
C6 C5 H5 119.3
C4 C5 H5 119.3
C5 C6 C7 119.5(2)
C5 C6 H6 120.2
C7 C6 H6 120.2
C8 C7 C6 121.0(3)
C8 C7 H7 119.5
C6 C7 H7 119.5
C7 C8 C9 121.1(2)
C7 C8 H8 119.4
C9 C8 H8 119.4
C8 C9 C4 117.43(19)
C8 C9 C10 122.8(2)
C4 C9 C10 119.7(2)
C1 C10 C11 121.34(17)
C1 C10 C9 119.55(18)
C11 C10 C9 118.46(18)
N1 C11 C10 126.75(19)
N1 C11 H11 116.6
C10 C11 H11 116.6
C17 C12 C13 119.96(19)
C17 C12 N1 119.00(18)
C13 C12 N1 121.03(17)
C14 C13 C12 119.5(2)
C14 C13 H13 120.3
C12 C13 H13 120.3
C15 C14 C13 120.7(2)
C15 C14 H14 119.6
C13 C14 H14 119.6
C14 C15 C16 119.8(2)
C14 C15 H15 120.1
C16 C15 H15 120.1
C15 C16 C17 120.4(2)
C15 C16 H16 119.8
C17 C16 H16 119.8
C12 C17 C16 119.6(2)
C12 C17 H17 120.2
C16 C17 H17 120.2
C23 C18 C19 115.6(2)
C23 C18 Pt1 114.93(15)
C19 C18 Pt1 129.28(18)
C20 C19 C18 120.7(2)
C20 C19 H19 119.7
C18 C19 H19 119.7
C21 C20 C19 121.6(2)
C21 C20 H20 119.2
C19 C20 H20 119.2
C20 C21 C22 119.9(2)
C20 C21 H21 120.1
C22 C21 H21 120.1
C23 C22 C21 117.5(2)
C23 C22 H22 121.2
C21 C22 H22 121.2
C22 C23 C18 124.7(2)
C22 C23 N3 121.5(2)
C18 C23 N3 113.74(18)
N3 C24 C25 107.47(19)
N3 C24 H24 126.3
C25 C24 H24 126.3
C24 C25 C26 105.7(2)
C24 C25 H25 127.2
C26 C25 H25 127.2
N2 C26 C25 110.2(2)
N2 C26 H26 124.9
C25 C26 H26 124.9

loop_
_geom_bond_atom_site_label_1
_geom_bond_atom_site_label_2
_geom_bond_distance
Pt1 C18 1.988(2)
Pt1 O1 1.9977(15)
Pt1 N2 1.9994(17)
Pt1 N1 2.0839(16)
O1 C1 1.304(2)
N1 C11 1.301(2)
N1 C12 1.434(2)
N2 C26 1.336(3)
N2 N3 1.364(2)
N3 C24 1.342(3)
N3 C23 1.420(3)
C1 C10 1.411(3)
C1 C2 1.434(3)
C2 C3 1.357(3)
C2 H2 0.9300
C3 C4 1.415(4)
C3 H3 0.9300
C4 C5 1.418(3)
C4 C9 1.419(3)
C5 C6 1.362(4)
C5 H5 0.9300
C6 C7 1.385(4)
C6 H6 0.9300
C7 C8 1.382(3)
C7 H7 0.9300
C8 C9 1.412(4)
C8 H8 0.9300
C9 C10 1.453(3)
C10 C11 1.428(3)
C11 H11 0.9300
C12 C17 1.384(3)
C12 C13 1.393(3)
C13 C14 1.382(3)
C13 H13 0.9300
C14 C15 1.375(4)
C14 H14 0.9300
C15 C16 1.379(4)
C15 H15 0.9300
C16 C17 1.387(3)
C16 H16 0.9300
C17 H17 0.9300
C18 C23 1.397(3)
C18 C19 1.399(3)
C19 C20 1.389(3)
C19 H19 0.9300
C20 C21 1.374(4)
C20 H20 0.9300
C21 C22 1.387(4)
C21 H21 0.9300
C22 C23 1.385(3)
C22 H22 0.9300
C24 C25 1.375(3)
C24 H24 0.9300
C25 C26 1.392(3)
C25 H25 0.9300
C26 H26 0.9300

loop_
_geom_torsion_atom_site_label_1
_geom_torsion_atom_site_label_2
_geom_torsion_atom_site_label_3
_geom_torsion_atom_site_label_4
_geom_torsion
C26 N2 N3 C24 -0.5(2)
Pt1 N2 N3 C24 -179.26(13)
C26 N2 N3 C23 178.81(17)
Pt1 N2 N3 C23 0.1(2)
Pt1 O1 C1 C10 14.8(3)
Pt1 O1 C1 C2 -167.14(15)
O1 C1 C2 C3 177.2(2)
C10 C1 C2 C3 -4.5(3)
C1 C2 C3 C4 -0.6(4)
C2 C3 C4 C5 -176.4(2)
C2 C3 C4 C9 3.1(3)
C3 C4 C5 C6 179.2(2)
C9 C4 C5 C6 -0.3(3)
C4 C5 C6 C7 -0.3(3)
C5 C6 C7 C8 0.1(3)
C6 C7 C8 C9 0.8(3)
C7 C8 C9 C4 -1.4(3)
C7 C8 C9 C10 -179.14(19)
C3 C4 C9 C8 -178.42(18)
C5 C4 C9 C8 1.1(3)
C3 C4 C9 C10 -0.6(3)
C5 C4 C9 C10 178.94(18)
O1 C1 C10 C11 14.3(3)
C2 C1 C10 C11 -163.69(19)
O1 C1 C10 C9 -175.08(19)
C2 C1 C10 C9 6.9(3)
C8 C9 C10 C1 173.28(18)
C4 C9 C10 C1 -4.4(3)
C8 C9 C10 C11 -15.9(3)
C4 C9 C10 C11 166.41(17)
C12 N1 C11 C10 169.73(18)
Pt1 N1 C11 C10 -8.5(3)
C1 C10 C11 N1 -17.1(3)
C9 C10 C11 N1 172.20(18)
C11 N1 C12 C17 -124.4(2)
Pt1 N1 C12 C17 53.8(2)
C11 N1 C12 C13 56.6(3)
Pt1 N1 C12 C13 -125.15(17)
C17 C12 C13 C14 0.4(3)
N1 C12 C13 C14 179.4(2)
C12 C13 C14 C15 -0.6(4)
C13 C14 C15 C16 0.9(4)
C14 C15 C16 C17 -1.0(4)
C13 C12 C17 C16 -0.6(3)
N1 C12 C17 C16 -179.6(2)
C15 C16 C17 C12 0.9(4)
C23 C18 C19 C20 -0.3(3)
Pt1 C18 C19 C20 174.40(18)
C18 C19 C20 C21 0.0(4)
C19 C20 C21 C22 0.2(4)
C20 C21 C22 C23 -0.1(4)
C21 C22 C23 C18 -0.2(3)
C21 C22 C23 N3 -177.8(2)
C19 C18 C23 C22 0.4(3)
Pt1 C18 C23 C22 -175.09(17)
C19 C18 C23 N3 178.20(18)
Pt1 C18 C23 N3 2.7(2)
C24 N3 C23 C22 -4.8(3)
N2 N3 C23 C22 176.07(18)
C24 N3 C23 C18 177.3(2)
N2 N3 C23 C18 -1.8(2)
N2 N3 C24 C25 0.4(2)
C23 N3 C24 C25 -178.8(2)
N3 C24 C25 C26 0.0(3)
N3 N2 C26 C25 0.5(3)
Pt1 N2 C26 C25 178.73(17)
C24 C25 C26 N2 -0.3(3)
